data_8105095
loop_
_publ_author_name
'Mei, Xue'
'Yong, Xiang'
'Jian, Wang'
'Yushan, Zhang'
'Yuehua, Yao'
'Jianlong, Wang'

_publ_section_title
;
 The crystal structure of 3-chloro-1-hydrazino-2,4,6-trinitrobenzene,
 C6H4ClN5O6
;
_journal_issue 2
_journal_name_full 'Zeitschrift f\"ur Kristallographie - New Crystal Structures'
_journal_page_first 317
_journal_page_last 318
_journal_paper_doi 10.1515/ncrs-2019-0647
_journal_volume 235
_journal_year 2020
_chemical_formula_moiety 'C6 H4 Cl N5 O6'
_chemical_formula_sum 'C6 H4 Cl N5 O6'
_chemical_formula_weight 277.59
_chemical_name_systematic
;
3-chloro-1-hydrazino-2,4,6-trinitrobenzene
;
_space_group_crystal_system monoclinic
_space_group_IT_number 14
_space_group_name_Hall '-P 2yn'
_space_group_name_H-M_alt 'P 1 21/n 1'
_atom_sites_solution_hydrogens mixed
_atom_sites_solution_primary dual
_cell_angle_alpha 90
_cell_angle_beta 106.484(4)
_cell_angle_gamma 90
_cell_formula_units_Z 4
_cell_length_a 10.2139(13)
_cell_length_b 5.6835(6)
_cell_length_c 17.597(2)
_cell_measurement_reflns_used 1818
_cell_measurement_temperature 173
_cell_measurement_theta_max 25.024
_cell_measurement_theta_min 2.684
_cell_volume 979.5(2)
_computing_cell_refinement 'SAINT V8.38A (?, 2016)'
_computing_data_reduction 'SAINT V8.38A (?, 2016)'
_computing_molecular_graphics 'Olex2 (Dolomanov et al., 2009)'
_computing_publication_material 'Olex2 (Dolomanov et al., 2009)'
_computing_structure_refinement 'ShelXL (Sheldrick, 2015)'
_computing_structure_solution 'ShelXT (Sheldrick, 2015)'
_diffrn_ambient_temperature 173
_diffrn_measured_fraction_theta_full 0.992
_diffrn_measured_fraction_theta_max 0.988
_diffrn_measurement_device_type 'Bruker APEX-II CCD'
_diffrn_measurement_method '\f and \w scans'
_diffrn_radiation_type MoK\a
_diffrn_radiation_wavelength 0.71073
_diffrn_reflns_av_R_equivalents 0.0698
_diffrn_reflns_av_unetI/netI 0.0742
_diffrn_reflns_Laue_measured_fraction_full 0.992
_diffrn_reflns_Laue_measured_fraction_max 0.988
_diffrn_reflns_limit_h_max 12
_diffrn_reflns_limit_h_min -12
_diffrn_reflns_limit_k_max 7
_diffrn_reflns_limit_k_min -6
_diffrn_reflns_limit_l_max 21
_diffrn_reflns_limit_l_min -20
_diffrn_reflns_number 7003
_diffrn_reflns_point_group_measured_fraction_full 0.992
_diffrn_reflns_point_group_measured_fraction_max 0.988
_diffrn_reflns_theta_full 25.242
_diffrn_reflns_theta_max 26.371
_diffrn_reflns_theta_min 2.414
_exptl_absorpt_coefficient_mu 0.426
_exptl_absorpt_correction_T_max 0.7456
_exptl_absorpt_correction_T_min 0.6435
_exptl_absorpt_correction_type multi-scan
_exptl_absorpt_process_details 'SADABS-2016/2 (Bruker,2016/2)'
_exptl_crystal_colour yellow
_exptl_crystal_density_diffrn 1.882
_exptl_crystal_description block
_exptl_crystal_F_000 560
_exptl_crystal_size_max 0.08
_exptl_crystal_size_mid 0.06
_exptl_crystal_size_min 0.04
_refine_diff_density_max 0.395
_refine_diff_density_min -0.311
_refine_diff_density_rms 0.075
_refine_ls_extinction_coef .
_refine_ls_extinction_method none
_refine_ls_goodness_of_fit_ref 1.046
_refine_ls_hydrogen_treatment mixed
_refine_ls_matrix_type full
_refine_ls_number_parameters 171
_refine_ls_number_reflns 1974
_refine_ls_number_restraints 0
_refine_ls_restrained_S_all 1.046
_refine_ls_R_factor_all 0.0958
_refine_ls_R_factor_gt 0.0497
_refine_ls_shift/su_max 0.001
_refine_ls_shift/su_mean 0.000
_refine_ls_structure_factor_coef Fsqd
_refine_ls_weighting_details 'w=1/[\s^2^(Fo^2^)+(0.0379P)^2^+0.2908P] where P=(Fo^2^+2Fc^2^)/3'
_refine_ls_weighting_scheme calc
_refine_ls_wR_factor_gt 0.0933
_refine_ls_wR_factor_ref 0.1138
_reflns_Friedel_coverage 0.000
_reflns_Friedel_fraction_full .
_reflns_Friedel_fraction_max .
_reflns_number_gt 1268
_reflns_number_total 1974
_reflns_threshold_expression 'I > 2\s(I)'
_cod_data_source_file suppl_ncrs-2019-0647_suppl.cif
_cod_data_source_block 22019736062101_0m
_cod_original_cell_volume 979.6(2)
_cod_database_code 8105095
_shelx_space_group_comment
;
The symmetry employed for this shelxl refinement is uniquely defined
by the following loop, which should always be used as a source of
symmetry information in preference to the above space-group names.
They are only intended as comments.
;
_shelx_estimated_absorpt_t_max 0.983
_shelx_estimated_absorpt_t_min 0.967

loop_
_space_group_symop_operation_xyz
'x, y, z'
'-x+1/2, y+1/2, -z+1/2'
'-x, -y, -z'
'x-1/2, -y-1/2, z-1/2'

loop_
_atom_site_label
_atom_site_type_symbol
_atom_site_fract_x
_atom_site_fract_y
_atom_site_fract_z
_atom_site_U_iso_or_equiv
_atom_site_adp_type
_atom_site_occupancy
_atom_site_site_symmetry_order
_atom_site_calc_flag
_atom_site_refinement_flags_posn
_atom_site_refinement_flags_adp
_atom_site_refinement_flags_occupancy
_atom_site_disorder_assembly
_atom_site_disorder_group
Cl1 Cl 0.61771(8) 0.79091(15) 0.50526(5) 0.0355(3) Uani 1 1 d . . . . .
O1 O 0.9015(2) 0.6515(5) 0.55432(14) 0.0455(7) Uani 1 1 d . . . . .
O2 O 0.9138(2) 0.2714(5) 0.56408(14) 0.0475(7) Uani 1 1 d . . . . .
O3 O 0.7745(2) -0.1102(4) 0.31743(15) 0.0432(7) Uani 1 1 d . . . . .
O4 O 0.5901(2) -0.0182(4) 0.22709(13) 0.0365(6) Uani 1 1 d . . . . .
O5 O 0.3144(2) 0.5900(4) 0.35412(14) 0.0421(7) Uani 1 1 d . . . . .
O6 O 0.4257(2) 0.9114(4) 0.34942(14) 0.0358(6) Uani 1 1 d . . . . .
N1 N 0.8632(3) 0.4537(5) 0.53113(16) 0.0335(7) Uani 1 1 d . . . . .
N2 N 0.6758(3) 0.0201(5) 0.29058(17) 0.0308(7) Uani 1 1 d . . . . .
N3 N 0.4650(3) 0.3801(5) 0.23775(15) 0.0309(7) Uani 1 1 d . . . . .
H3 H 0.459213 0.254406 0.207780 0.037 Uiso 1 1 calc R . . . .
N4 N 0.3823(3) 0.5769(5) 0.20935(18) 0.0349(7) Uani 1 1 d . . . . .
N5 N 0.4178(3) 0.6978(5) 0.35429(16) 0.0291(6) Uani 1 1 d . . . . .
C1 C 0.7524(3) 0.4303(5) 0.45836(18) 0.0253(7) Uani 1 1 d . . . . .
C2 C 0.7578(3) 0.2478(5) 0.40926(18) 0.0263(7) Uani 1 1 d . . . . .
H2 H 0.829735 0.136294 0.424932 0.032 Uiso 1 1 calc R . . . .
C3 C 0.6611(3) 0.2220(5) 0.33753(18) 0.0232(7) Uani 1 1 d . . . . .
C4 C 0.5519(3) 0.3844(5) 0.30993(18) 0.0237(7) Uani 1 1 d . . . . .
C5 C 0.5443(3) 0.5575(5) 0.36709(18) 0.0238(7) Uani 1 1 d . . . . .
C6 C 0.6411(3) 0.5870(5) 0.43848(18) 0.0250(7) Uani 1 1 d . . . . .
H4A H 0.303(3) 0.529(5) 0.1891(19) 0.027(9) Uiso 1 1 d . . . . .
H4B H 0.417(4) 0.658(7) 0.174(2) 0.063(13) Uiso 1 1 d . . . . .

loop_
_atom_site_aniso_label
_atom_site_aniso_U_11
_atom_site_aniso_U_22
_atom_site_aniso_U_33
_atom_site_aniso_U_23
_atom_site_aniso_U_13
_atom_site_aniso_U_12
Cl1 0.0435(5) 0.0370(5) 0.0272(5) -0.0039(4) 0.0120(4) 0.0064(4)
O1 0.0392(15) 0.0573(17) 0.0369(16) -0.0165(13) 0.0059(12) -0.0111(12)
O2 0.0433(15) 0.0636(18) 0.0299(14) 0.0053(13) 0.0009(12) 0.0211(13)
O3 0.0496(15) 0.0393(14) 0.0415(16) -0.0015(12) 0.0141(12) 0.0164(12)
O4 0.0393(14) 0.0388(13) 0.0309(14) -0.0103(11) 0.0092(11) -0.0076(11)
O5 0.0253(13) 0.0519(16) 0.0535(17) 0.0173(13) 0.0183(12) 0.0015(11)
O6 0.0391(14) 0.0290(13) 0.0385(14) 0.0022(11) 0.0095(11) 0.0077(10)
N1 0.0298(16) 0.0492(19) 0.0218(15) -0.0048(15) 0.0081(12) 0.0001(14)
N2 0.0343(16) 0.0307(15) 0.0312(17) -0.0002(13) 0.0155(13) -0.0040(13)
N3 0.0306(15) 0.0319(15) 0.0251(15) -0.0030(12) -0.0002(12) -0.0017(12)
N4 0.0253(17) 0.0372(17) 0.0361(19) 0.0077(15) -0.0013(14) -0.0040(14)
N5 0.0252(15) 0.0359(16) 0.0282(16) 0.0046(13) 0.0106(12) 0.0032(13)
C1 0.0233(17) 0.0337(18) 0.0195(16) -0.0001(14) 0.0072(13) -0.0017(13)
C2 0.0227(17) 0.0331(18) 0.0252(18) 0.0023(14) 0.0105(14) 0.0031(13)
C3 0.0263(17) 0.0244(16) 0.0231(17) -0.0006(14) 0.0137(14) -0.0012(13)
C4 0.0207(16) 0.0282(16) 0.0242(18) -0.0001(14) 0.0092(14) -0.0048(13)
C5 0.0190(16) 0.0277(17) 0.0267(18) 0.0053(14) 0.0098(13) 0.0024(13)
C6 0.0291(18) 0.0250(16) 0.0254(18) 0.0001(14) 0.0152(15) -0.0016(13)

loop_
_atom_type_symbol
_atom_type_description
_atom_type_scat_dispersion_real
_atom_type_scat_dispersion_imag
_atom_type_scat_source
C C 0.0033 0.0016 'International Tables Vol C Tables 4.2.6.8 and 6.1.1.4'
H H 0.0000 0.0000 'International Tables Vol C Tables 4.2.6.8 and 6.1.1.4'
Cl Cl 0.1484 0.1585 'International Tables Vol C Tables 4.2.6.8 and 6.1.1.4'
N N 0.0061 0.0033 'International Tables Vol C Tables 4.2.6.8 and 6.1.1.4'
O O 0.0106 0.0060 'International Tables Vol C Tables 4.2.6.8 and 6.1.1.4'

loop_
_geom_angle_atom_site_label_1
_geom_angle_atom_site_label_2
_geom_angle_atom_site_label_3
_geom_angle
_geom_angle_site_symmetry_1
_geom_angle_site_symmetry_3
O1 N1 O2 124.5(3) . .
O1 N1 C1 118.3(3) . .
O2 N1 C1 117.2(3) . .
O3 N2 C3 117.7(3) . .
O4 N2 O3 122.5(3) . .
O4 N2 C3 119.9(3) . .
N4 N3 H3 120.1 . .
C4 N3 H3 120.1 . .
C4 N3 N4 119.8(3) . .
N3 N4 H4A 108(2) . .
N3 N4 H4B 109(2) . .
H4A N4 H4B 113(3) . .
O5 N5 O6 125.0(3) . .
O5 N5 C5 116.6(3) . .
O6 N5 C5 118.3(3) . .
C2 C1 N1 117.8(3) . .
C2 C1 C6 120.0(3) . .
C6 C1 N1 122.2(3) . .
C1 C2 H2 119.4 . .
C1 C2 C3 121.1(3) . .
C3 C2 H2 119.4 . .
C2 C3 N2 116.5(3) . .
C2 C3 C4 122.3(3) . .
C4 C3 N2 121.2(3) . .
N3 C4 C3 124.1(3) . .
N3 C4 C5 122.2(3) . .
C3 C4 C5 113.7(3) . .
C4 C5 N5 119.0(3) . .
C6 C5 N5 116.5(3) . .
C6 C5 C4 124.2(3) . .
C1 C6 Cl1 121.1(2) . .
C5 C6 Cl1 120.4(2) . .
C5 C6 C1 118.2(3) . .

loop_
_geom_bond_atom_site_label_1
_geom_bond_atom_site_label_2
_geom_bond_distance
_geom_bond_site_symmetry_2
Cl1 C6 1.715(3) .
O1 N1 1.222(3) .
O2 N1 1.228(3) .
O3 N2 1.232(3) .
O4 N2 1.227(3) .
O5 N5 1.220(3) .
O6 N5 1.221(3) .
N1 C1 1.455(4) .
N2 C3 1.446(4) .
N3 H3 0.8800 .
N3 N4 1.405(4) .
N3 C4 1.327(4) .
N4 H4A 0.83(3) .
N4 H4B 0.92(4) .
N5 C5 1.480(4) .
C1 C2 1.361(4) .
C1 C6 1.407(4) .
C2 H2 0.9500 .
C2 C3 1.372(4) .
C3 C4 1.423(4) .
C4 C5 1.425(4) .
C5 C6 1.371(4) .
